data_7226489
loop_
_publ_author_name
'Yang, Chao'
'Cheng, Guanyun'
'Huang, Baofu'
'Xue, Fengtian'
'Jiang, Chao'

_publ_section_title
;
 Metal-free regioselective construction of indolin-3-ones via hypervalent
 iodine oxidation of N-substituted indoles
;
_journal_name_full 'RSC Adv.'
_journal_paper_doi 10.1039/C6RA19741H
_journal_year 2016
_chemical_formula_sum 'C14 H10 Br N3 O3'
_chemical_formula_weight 348.16
_space_group_crystal_system monoclinic
_space_group_IT_number 14
_space_group_name_Hall '-P 2ybc'
_space_group_name_H-M_alt 'P 1 21/c 1'
_symmetry_space_group_name_Hall '-P 2ybc'
_symmetry_space_group_name_H-M 'P 1 21/c 1'
_audit_creation_method SHELXL-2014/7
_audit_update_record
;
2016-07-23 deposited with the CCDC.
2016-09-07 downloaded from the CCDC.
;
_cell_angle_alpha 90
_cell_angle_beta 105.257(2)
_cell_angle_gamma 90
_cell_formula_units_Z 4
_cell_length_a 10.1492(6)
_cell_length_b 17.5386(11)
_cell_length_c 7.7817(5)
_cell_measurement_temperature 296(2)
_cell_volume 1336.34(14)
_computing_structure_refinement 'SHELXL-2014/7 (Sheldrick, 2014)'
_diffrn_ambient_temperature 296(2)
_diffrn_measured_fraction_theta_full 0.998
_diffrn_measured_fraction_theta_max 0.997
_diffrn_radiation_type MoK\a
_diffrn_radiation_wavelength 0.71073
_diffrn_reflns_av_R_equivalents 0.0400
_diffrn_reflns_av_unetI/netI 0.0371
_diffrn_reflns_Laue_measured_fraction_full 0.998
_diffrn_reflns_Laue_measured_fraction_max 0.997
_diffrn_reflns_limit_h_max 13
_diffrn_reflns_limit_h_min -13
_diffrn_reflns_limit_k_max 22
_diffrn_reflns_limit_k_min -22
_diffrn_reflns_limit_l_max 7
_diffrn_reflns_limit_l_min -10
_diffrn_reflns_number 11732
_diffrn_reflns_point_group_measured_fraction_full 0.998
_diffrn_reflns_point_group_measured_fraction_max 0.997
_diffrn_reflns_theta_full 25.242
_diffrn_reflns_theta_max 27.578
_diffrn_reflns_theta_min 2.080
_exptl_absorpt_coefficient_mu 12.050
_exptl_crystal_density_diffrn 2.444
_exptl_crystal_F_000 912
_refine_diff_density_max 0.998
_refine_diff_density_min -1.070
_refine_diff_density_rms 0.128
_refine_ls_extinction_method none
_refine_ls_goodness_of_fit_ref 1.293
_refine_ls_hydrogen_treatment undef
_refine_ls_matrix_type full
_refine_ls_number_parameters 190
_refine_ls_number_reflns 3082
_refine_ls_number_restraints 0
_refine_ls_restrained_S_all 1.293
_refine_ls_R_factor_all 0.0444
_refine_ls_R_factor_gt 0.0401
_refine_ls_shift/su_max 0.002
_refine_ls_shift/su_mean 0.000
_refine_ls_structure_factor_coef Fsqd
_refine_ls_weighting_details 'w=1/[\s^2^(Fo^2^)+(0.1000P)^2^] where P=(Fo^2^+2Fc^2^)/3'
_refine_ls_weighting_scheme calc
_refine_ls_wR_factor_gt 0.1496
_refine_ls_wR_factor_ref 0.1557
_reflns_Friedel_coverage 0.000
_reflns_number_gt 2788
_reflns_number_total 3082
_reflns_threshold_expression 'I > 2\s(I)'
_cod_depositor_comments
;

2018-01-27
Z value and formula changed from absurd orginal values
                 miguel
;
_cod_original_formula_sum 'C H Br N O'
_cod_original_formula_weight 122.94
_cod_original_formula_units_Z 16
_cod_data_source_file c6ra19741h2.cif
_cod_data_source_block A_a
_cod_database_code 7226489
_shelx_shelxl_version_number 2014/7
_shelx_space_group_comment
;
The symmetry employed for this shelxl refinement is uniquely defined
by the following loop, which should always be used as a source of
symmetry information in preference to the above space-group names.
They are only intended as comments.
;

loop_
_space_group_symop_operation_xyz
'x, y, z'
'-x, y+1/2, -z+1/2'
'-x, -y, -z'
'x, -y-1/2, z-1/2'

loop_
_atom_site_label
_atom_site_type_symbol
_atom_site_fract_x
_atom_site_fract_y
_atom_site_fract_z
_atom_site_U_iso_or_equiv
_atom_site_adp_type
_atom_site_occupancy
_atom_site_site_symmetry_order
_atom_site_calc_flag
Br01 Br 1.01095(3) 0.31799(2) 1.00552(4) 0.01919(17) Uani 1 1 d
O002 O 0.7182(2) 0.60510(11) 0.3490(3) 0.0119(4) Uani 1 1 d
O003 O 1.0031(2) 0.59029(13) 0.5713(3) 0.0196(5) Uani 1 1 d
O004 O 0.7447(2) 0.72894(12) 0.2910(3) 0.0181(5) Uani 1 1 d
N005 N 0.6691(2) 0.58033(13) 0.6219(3) 0.0108(5) Uani 1 1 d
N006 N 0.5060(2) 0.66824(19) 0.4933(3) 0.0152(6) Uani 1 1 d
N007 N 0.4543(2) 0.56732(15) 0.6722(3) 0.0147(5) Uani 1 1 d
C008 C 0.5363(3) 0.60704(15) 0.5949(3) 0.0105(5) Uani 1 1 d
C009 C 0.8991(3) 0.39996(16) 0.8933(4) 0.0140(6) Uani 1 1 d
C00A C 0.7315(3) 0.51742(18) 0.7214(4) 0.0107(5) Uani 1 1 d
C00B C 0.8683(3) 0.51195(16) 0.7170(4) 0.0114(5) Uani 1 1 d
C00C C 0.6775(3) 0.46344(16) 0.8182(4) 0.0151(6) Uani 1 1 d
C00D C 0.7657(3) 0.40519(17) 0.9035(4) 0.0165(6) Uani 1 1 d
C00E C 0.8980(3) 0.57454(16) 0.6087(4) 0.0120(5) Uani 1 1 d
C00F C 0.9555(3) 0.45375(16) 0.8021(4) 0.0136(6) Uani 1 1 d
C00G C 0.7045(3) 0.66679(16) 0.2406(4) 0.0122(6) Uani 1 1 d
C00H C 0.7621(3) 0.61823(15) 0.5373(3) 0.0105(5) Uani 1 1 d
C00I C 0.2832(3) 0.65980(18) 0.5433(4) 0.0189(6) Uani 1 1 d
C00J C 0.3262(3) 0.59546(18) 0.6438(4) 0.0158(6) Uani 1 1 d
C00K C 0.6327(3) 0.64515(17) 0.0518(4) 0.0178(6) Uani 1 1 d
C00L C 0.3777(3) 0.69506(18) 0.4691(4) 0.0183(6) Uani 1 1 d

loop_
_atom_site_aniso_label
_atom_site_aniso_U_11
_atom_site_aniso_U_22
_atom_site_aniso_U_33
_atom_site_aniso_U_23
_atom_site_aniso_U_13
_atom_site_aniso_U_12
Br01 0.0224(2) 0.0147(3) 0.0192(2) 0.00351(10) 0.00321(16) 0.00534(10)
O002 0.0194(10) 0.0090(10) 0.0081(9) -0.0012(7) 0.0049(8) 0.0000(7)
O003 0.0160(10) 0.0230(12) 0.0228(12) 0.0046(9) 0.0106(9) -0.0007(8)
O004 0.0251(11) 0.0146(10) 0.0143(10) -0.0021(8) 0.0046(9) -0.0057(8)
N005 0.0086(10) 0.0131(12) 0.0122(11) 0.0020(9) 0.0057(9) -0.0009(9)
N006 0.0128(13) 0.0146(13) 0.0173(15) -0.0002(9) 0.0025(11) 0.0002(8)
N007 0.0119(11) 0.0206(13) 0.0129(11) -0.0018(10) 0.0055(9) -0.0014(9)
C008 0.0084(12) 0.0131(13) 0.0102(12) -0.0035(10) 0.0030(10) -0.0006(10)
C009 0.0180(14) 0.0131(13) 0.0101(12) 0.0002(11) 0.0021(11) 0.0030(11)
C00A 0.0132(13) 0.0112(12) 0.0086(12) -0.0005(11) 0.0045(10) -0.0003(11)
C00B 0.0115(13) 0.0118(12) 0.0110(13) 0.0000(11) 0.0032(11) -0.0006(10)
C00C 0.0177(14) 0.0134(14) 0.0162(14) 0.0004(11) 0.0081(12) -0.0015(11)
C00D 0.0208(14) 0.0145(14) 0.0151(13) 0.0012(11) 0.0065(11) -0.0006(11)
C00E 0.0120(12) 0.0137(13) 0.0109(12) -0.0018(10) 0.0042(10) 0.0007(10)
C00F 0.0152(13) 0.0139(13) 0.0113(12) -0.0002(10) 0.0029(11) 0.0007(10)
C00G 0.0132(13) 0.0117(13) 0.0139(13) 0.0007(11) 0.0077(11) -0.0009(10)
C00H 0.0128(12) 0.0133(13) 0.0072(11) 0.0011(10) 0.0058(10) -0.0025(10)
C00I 0.0133(14) 0.0221(16) 0.0209(15) -0.0047(13) 0.0038(12) 0.0024(12)
C00J 0.0116(13) 0.0207(15) 0.0159(13) -0.0042(12) 0.0053(11) -0.0004(11)
C00K 0.0235(15) 0.0170(14) 0.0109(13) 0.0011(11) 0.0012(11) -0.0008(11)
C00L 0.0161(15) 0.0163(14) 0.0214(15) -0.0025(12) 0.0033(12) 0.0030(11)

loop_
_atom_type_symbol
_atom_type_description
_atom_type_scat_dispersion_real
_atom_type_scat_dispersion_imag
_atom_type_scat_source
C C 0.0033 0.0016 'International Tables Vol C Tables 4.2.6.8 and 6.1.1.4'
H H 0.0000 0.0000 'International Tables Vol C Tables 4.2.6.8 and 6.1.1.4'
N N 0.0061 0.0033 'International Tables Vol C Tables 4.2.6.8 and 6.1.1.4'
O O 0.0106 0.0060 'International Tables Vol C Tables 4.2.6.8 and 6.1.1.4'
Br Br -0.2901 2.4595 'International Tables Vol C Tables 4.2.6.8 and 6.1.1.4'

loop_
_geom_angle_atom_site_label_1
_geom_angle_atom_site_label_2
_geom_angle_atom_site_label_3
_geom_angle
C00G O002 C00H 117.4(2)
C008 N005 C00A 129.0(2)
C008 N005 C00H 120.0(2)
C00A N005 C00H 111.0(2)
C008 N006 C00L 115.5(3)
C008 N007 C00J 114.8(3)
N006 C008 N007 128.0(2)
N006 C008 N005 115.3(2)
N007 C008 N005 116.6(2)
C00F C009 C00D 121.7(3)
C00F C009 Br01 118.2(2)
C00D C009 Br01 120.1(2)
C00B C00A C00C 119.7(3)
C00B C00A N005 110.3(2)
C00C C00A N005 130.0(2)
C00A C00B C00F 123.1(3)
C00A C00B C00E 108.6(2)
C00F C00B C00E 128.3(3)
C00A C00C C00D 116.9(3)
C009 C00D C00C 122.3(3)
O003 C00E C00B 129.7(3)
O003 C00E C00H 124.0(3)
C00B C00E C00H 106.2(2)
C009 C00F C00B 116.3(3)
O004 C00G O002 123.7(3)
O004 C00G C00K 125.9(3)
O002 C00G C00K 110.5(2)
O002 C00H N005 109.1(2)
O002 C00H C00E 107.2(2)
N005 C00H C00E 103.6(2)
C00L C00I C00J 116.8(3)
N007 C00J C00I 122.6(3)
N006 C00L C00I 122.2(3)

loop_
_geom_bond_atom_site_label_1
_geom_bond_atom_site_label_2
_geom_bond_distance
Br01 C009 1.896(3)
O002 C00G 1.356(3)
O002 C00H 1.434(3)
O003 C00E 1.209(3)
O004 C00G 1.194(3)
N005 C008 1.390(3)
N005 C00A 1.400(4)
N005 C00H 1.447(3)
N006 C008 1.321(4)
N006 C00L 1.351(4)
N007 C008 1.342(3)
N007 C00J 1.353(3)
C009 C00F 1.391(4)
C009 C00D 1.380(4)
C00A C00B 1.401(4)
C00A C00C 1.407(4)
C00B C00F 1.398(4)
C00B C00E 1.463(4)
C00C C00D 1.405(4)
C00E C00H 1.548(4)
C00G C00K 1.507(4)
C00I C00L 1.388(4)
C00I C00J 1.377(4)
